data_7035429
loop_
_publ_author_name
'Di Nicola, Francesco Paolo'
'Lanzi, Massimiliano'
'Marchetti, Fabio'
'Pampaloni, Guido'
'Zacchini, Stefano'

_publ_section_title
;
 Is bond stretch isomerism in mononuclear transition metal complexes a
 real issue? The misleading case of the MoCl5/tetrahydropyran reaction
 system.
;
_journal_issue 28
_journal_name_full 'Dalton transactions (Cambridge, England : 2003)'
_journal_page_first 12653
_journal_page_last 12659
_journal_paper_doi 10.1039/c5dt01378j
_journal_volume 44
_journal_year 2015
_chemical_formula_sum 'C10 H20 Cl3.08 Mo O2.92'
_chemical_formula_weight 392.03
_chemical_name_systematic
; 
 ? 
;
_space_group_IT_number 43
_symmetry_cell_setting orthorhombic
_symmetry_space_group_name_Hall 'F 2 -2d'
_symmetry_space_group_name_H-M 'F d d 2'
_atom_sites_solution_hydrogens geom
_atom_sites_solution_primary direct
_atom_sites_solution_secondary difmap
_audit_creation_method SHELXL-97
_audit_update_record
;
2015-01-12 deposited with the CCDC.
2015-06-02 downloaded from the CCDC.
;
_cell_angle_alpha 90.00
_cell_angle_beta 90.00
_cell_angle_gamma 90.00
_cell_formula_units_Z 8
_cell_length_a 34.442(5)
_cell_length_b 7.3616(10)
_cell_length_c 12.1624(16)
_cell_measurement_reflns_used 8278
_cell_measurement_temperature 100(2)
_cell_measurement_theta_max 28.629
_cell_measurement_theta_min 2.3655
_cell_volume 3083.8(7)
_computing_cell_refinement 'APEX2 (Bruker AXS, 2006)'
_computing_data_collection 'APEX2 (Bruker AXS, 2006)'
_computing_data_reduction 'SAINT (Bruker AXS, 2004)'
_computing_molecular_graphics 'ORTEPII (Johnson, 1996)'
_computing_publication_material 'XCIF (Bruker AXS, 2001)'
_computing_structure_refinement 'SHELXL-97 (Sheldrick, 1997)'
_computing_structure_solution 'SHELXS-97 (Sheldrick, 1990)'
_diffrn_ambient_temperature 100(2)
_diffrn_measured_fraction_theta_full 0.999
_diffrn_measured_fraction_theta_max 0.999
_diffrn_measurement_device_type 'CCD area detector'
_diffrn_measurement_method 'phi and omega scans'
_diffrn_radiation_monochromator graphite
_diffrn_radiation_source 'fine-focus sealed tube'
_diffrn_radiation_type MoK\a
_diffrn_radiation_wavelength 0.71073
_diffrn_reflns_av_R_equivalents 0.0256
_diffrn_reflns_av_unetI/netI 0.0194
_diffrn_reflns_limit_h_max 44
_diffrn_reflns_limit_h_min -44
_diffrn_reflns_limit_k_max 9
_diffrn_reflns_limit_k_min -9
_diffrn_reflns_limit_l_max 15
_diffrn_reflns_limit_l_min -15
_diffrn_reflns_number 8046
_diffrn_reflns_theta_full 27.00
_diffrn_reflns_theta_max 27.00
_diffrn_reflns_theta_min 3.29
_exptl_absorpt_coefficient_mu 1.377
_exptl_absorpt_correction_T_max 0.8097
_exptl_absorpt_correction_T_min 0.7334
_exptl_absorpt_correction_type empirical
_exptl_absorpt_process_details
; 
 Data were corrected for Lorentz polarization and absorption
 effects (empirical absorption correction SADABS).
 R(int) =  0.1304 (selected reflections only, before parameter refinement)
 R(int) =  0.0492 (selected reflections only, after parameter refinement)
;
_exptl_crystal_colour bright-green
_exptl_crystal_density_diffrn 1.689
_exptl_crystal_density_method 'not measured'
_exptl_crystal_description prism
_exptl_crystal_F_000 1581
_exptl_crystal_size_max 0.24
_exptl_crystal_size_mid 0.21
_exptl_crystal_size_min 0.16
_refine_diff_density_max 0.221
_refine_diff_density_min -0.471
_refine_diff_density_rms 0.058
_refine_ls_abs_structure_details 'Flack H D (1983), Acta Cryst. A39, 876-881'
_refine_ls_abs_structure_Flack 0.92(4)
_refine_ls_extinction_method none
_refine_ls_goodness_of_fit_ref 1.209
_refine_ls_hydrogen_treatment constr
_refine_ls_matrix_type full
_refine_ls_number_parameters 89
_refine_ls_number_reflns 1681
_refine_ls_number_restraints 1
_refine_ls_restrained_S_all 1.209
_refine_ls_R_factor_all 0.0168
_refine_ls_R_factor_gt 0.0168
_refine_ls_shift/su_max 0.001
_refine_ls_shift/su_mean 0.000
_refine_ls_structure_factor_coef Fsqd
_refine_ls_weighting_details 'calc w=1/[\s^2^(Fo^2^)+(0.0098P)^2^+6.2803P] where P=(Fo^2^+2Fc^2^)/3'
_refine_ls_weighting_scheme calc
_refine_ls_wR_factor_gt 0.0425
_refine_ls_wR_factor_ref 0.0425
_reflns_number_gt 1681
_reflns_number_total 1681
_reflns_threshold_expression >2sigma(I)
_cod_data_source_file c5dt01378j1.cif
_cod_data_source_block 2a
_cod_depositor_comments 'Adding full bibliography for 7035429--7035437.cif.'
_cod_original_cell_volume 3083.7(7)
_cod_original_sg_symbol_H-M Fdd2
_cod_database_code 7035429

loop_
_symmetry_equiv_pos_as_xyz
'x, y, z'
'-x, -y, z'
'x+1/4, -y+1/4, z+1/4'
'-x+1/4, y+1/4, z+1/4'
'x, y+1/2, z+1/2'
'-x, -y+1/2, z+1/2'
'x+1/4, -y+3/4, z+3/4'
'-x+1/4, y+3/4, z+3/4'
'x+1/2, y, z+1/2'
'-x+1/2, -y, z+1/2'
'x+3/4, -y+1/4, z+3/4'
'-x+3/4, y+1/4, z+3/4'
'x+1/2, y+1/2, z'
'-x+1/2, -y+1/2, z'
'x+3/4, -y+3/4, z+1/4'
'-x+3/4, y+3/4, z+1/4'

loop_
_atom_site_label
_atom_site_type_symbol
_atom_site_fract_x
_atom_site_fract_y
_atom_site_fract_z
_atom_site_U_iso_or_equiv
_atom_site_adp_type
_atom_site_occupancy
_atom_site_symmetry_multiplicity
_atom_site_calc_flag
_atom_site_refinement_flags
_atom_site_disorder_assembly
_atom_site_disorder_group
Mo1 Mo 0.0000 1.0000 1.011999(9) 0.02504(8) Uani 1 2 d S . .
Cl1 Cl 0.045376(15) 1.23691(6) 0.99067(4) 0.02246(12) Uani 1 1 d . A .
Cl2 Cl 0.03814(8) 0.8593(3) 1.12969(19) 0.0256(5) Uani 0.539(7) 1 d P A 1
O2 O 0.0281(2) 0.8671(10) 1.1002(8) 0.0299(15) Uani 0.461(7) 1 d P A 2
O1 O 0.03050(4) 0.87201(19) 0.87164(13) 0.0207(3) Uani 1 1 d . A .
C3 C 0.10324(6) 0.7537(3) 0.7777(3) 0.0294(6) Uani 1 1 d . . .
H3A H 0.0963 0.6895 0.7089 0.035 Uiso 1 1 calc R . .
H3B H 0.1318 0.7501 0.7857 0.035 Uiso 1 1 calc R . .
C2 C 0.08439(6) 0.6580(3) 0.8753(2) 0.0273(5) Uani 1 1 d . A .
H2A H 0.0912 0.5274 0.8738 0.033 Uiso 1 1 calc R . .
H2B H 0.0945 0.7103 0.9446 0.033 Uiso 1 1 calc R . .
C1 C 0.04068(6) 0.6788(3) 0.8719(2) 0.0253(4) Uani 1 1 d . . .
H1A H 0.0303 0.6197 0.8050 0.030 Uiso 1 1 calc R A .
H1B H 0.0290 0.6188 0.9369 0.030 Uiso 1 1 calc R . .
C4 C 0.08970(6) 0.9507(3) 0.7710(2) 0.0261(4) Uani 1 1 d . A .
H4A H 0.1006 1.0200 0.8336 0.031 Uiso 1 1 calc R . .
H4B H 0.0994 1.0061 0.7022 0.031 Uiso 1 1 calc R . .
C5 C 0.04580(6) 0.9624(3) 0.77368(18) 0.0230(4) Uani 1 1 d . . .
H5A H 0.0377 1.0915 0.7738 0.028 Uiso 1 1 calc R A .
H5B H 0.0350 0.9042 0.7070 0.028 Uiso 1 1 calc R . .

loop_
_atom_site_aniso_label
_atom_site_aniso_U_11
_atom_site_aniso_U_22
_atom_site_aniso_U_33
_atom_site_aniso_U_23
_atom_site_aniso_U_13
_atom_site_aniso_U_12
Mo1 0.02451(12) 0.03786(15) 0.01276(11) 0.000 0.000 -0.01290(12)
Cl1 0.0248(3) 0.0178(2) 0.0248(3) -0.00033(19) -0.00425(19) -0.00158(17)
Cl2 0.0318(11) 0.0223(6) 0.0226(9) 0.0043(6) -0.0022(6) 0.0004(6)
O2 0.030(3) 0.023(2) 0.037(4) 0.004(3) -0.006(2) 0.004(2)
O1 0.0205(7) 0.0215(7) 0.0202(7) -0.0026(6) 0.0047(6) 0.0002(5)
C3 0.0184(9) 0.0348(11) 0.0349(18) -0.0068(10) 0.0049(10) -0.0007(9)
C2 0.0217(10) 0.0209(10) 0.0395(12) -0.0040(9) 0.0022(10) 0.0018(8)
C1 0.0220(10) 0.0197(10) 0.0343(12) -0.0075(9) 0.0056(9) -0.0017(8)
C4 0.0225(10) 0.0310(10) 0.0249(11) -0.0017(9) 0.0048(10) -0.0038(8)
C5 0.0230(10) 0.0303(10) 0.0157(10) 0.0005(8) 0.0028(9) -0.0014(8)

loop_
_atom_type_symbol
_atom_type_description
_atom_type_scat_dispersion_real
_atom_type_scat_dispersion_imag
_atom_type_scat_source
C C 0.0033 0.0016 'International Tables Vol C Tables 4.2.6.8 and 6.1.1.4'
H H 0.0000 0.0000 'International Tables Vol C Tables 4.2.6.8 and 6.1.1.4'
O O 0.0106 0.0060 'International Tables Vol C Tables 4.2.6.8 and 6.1.1.4'
Cl Cl 0.1484 0.1585 'International Tables Vol C Tables 4.2.6.8 and 6.1.1.4'
Mo Mo -1.6832 0.6857 'International Tables Vol C Tables 4.2.6.8 and 6.1.1.4'

loop_
_geom_angle_atom_site_label_1
_geom_angle_atom_site_label_2
_geom_angle_atom_site_label_3
_geom_angle
_geom_angle_site_symmetry_1
_geom_angle_site_symmetry_3
O2 Mo1 O2 104.1(6) 2_575 .
O2 Mo1 Cl2 101.2(2) 2_575 .
O2 Mo1 Cl2 6.1(3) . .
O2 Mo1 Cl2 6.1(3) 2_575 2_575
O2 Mo1 Cl2 101.2(3) . 2_575
Cl2 Mo1 Cl2 98.89(12) . 2_575
O2 Mo1 O1 167.3(3) 2_575 .
O2 Mo1 O1 88.4(3) . .
Cl2 Mo1 O1 91.04(7) . .
Cl2 Mo1 O1 169.81(7) 2_575 .
O2 Mo1 O1 88.4(3) 2_575 2_575
O2 Mo1 O1 167.3(3) . 2_575
Cl2 Mo1 O1 169.81(7) . 2_575
Cl2 Mo1 O1 91.04(7) 2_575 2_575
O1 Mo1 O1 79.15(8) . 2_575
O2 Mo1 Cl1 91.2(3) 2_575 .
O2 Mo1 Cl1 96.6(3) . .
Cl2 Mo1 Cl1 91.38(6) . .
Cl2 Mo1 Cl1 96.84(6) 2_575 .
O1 Mo1 Cl1 85.15(4) . .
O1 Mo1 Cl1 85.11(4) 2_575 .
O2 Mo1 Cl1 96.6(3) 2_575 2_575
O2 Mo1 Cl1 91.2(3) . 2_575
Cl2 Mo1 Cl1 96.84(6) . 2_575
Cl2 Mo1 Cl1 91.38(6) 2_575 2_575
O1 Mo1 Cl1 85.11(4) . 2_575
O1 Mo1 Cl1 85.15(4) 2_575 2_575
Cl1 Mo1 Cl1 167.36(3) . 2_575
C5 O1 C1 110.94(17) . .
C5 O1 Mo1 127.24(12) . .
C1 O1 Mo1 121.64(14) . .
C2 C3 C4 110.5(2) . .
C2 C3 H3A 109.6 . .
C4 C3 H3A 109.6 . .
C2 C3 H3B 109.6 . .
C4 C3 H3B 109.6 . .
H3A C3 H3B 108.1 . .
C1 C2 C3 110.9(2) . .
C1 C2 H2A 109.5 . .
C3 C2 H2A 109.5 . .
C1 C2 H2B 109.5 . .
C3 C2 H2B 109.5 . .
H2A C2 H2B 108.1 . .
O1 C1 C2 109.63(17) . .
O1 C1 H1A 109.7 . .
C2 C1 H1A 109.7 . .
O1 C1 H1B 109.7 . .
C2 C1 H1B 109.7 . .
H1A C1 H1B 108.2 . .
C5 C4 C3 110.98(18) . .
C5 C4 H4A 109.4 . .
C3 C4 H4A 109.4 . .
C5 C4 H4B 109.4 . .
C3 C4 H4B 109.4 . .
H4A C4 H4B 108.0 . .
O1 C5 C4 110.55(18) . .
O1 C5 H5A 109.5 . .
C4 C5 H5A 109.5 . .
O1 C5 H5B 109.5 . .
C4 C5 H5B 109.5 . .
H5A C5 H5B 108.1 . .

loop_
_geom_bond_atom_site_label_1
_geom_bond_atom_site_label_2
_geom_bond_distance
_geom_bond_site_symmetry_2
Mo1 O2 1.744(9) 2_575
Mo1 O2 1.744(9) .
Mo1 Cl2 2.201(3) .
Mo1 Cl2 2.201(3) 2_575
Mo1 O1 2.2148(15) .
Mo1 O1 2.2148(15) 2_575
Mo1 Cl1 2.3562(5) .
Mo1 Cl1 2.3562(5) 2_575
O1 C5 1.463(3) .
O1 C1 1.465(2) .
C3 C2 1.525(4) .
C3 C4 1.526(3) .
C3 H3A 0.9900 .
C3 H3B 0.9900 .
C2 C1 1.514(3) .
C2 H2A 0.9900 .
C2 H2B 0.9900 .
C1 H1A 0.9900 .
C1 H1B 0.9900 .
C4 C5 1.515(3) .
C4 H4A 0.9900 .
C4 H4B 0.9900 .
C5 H5A 0.9900 .
C5 H5B 0.9900 .
